data_4327152
loop_
_publ_author_name
'Asamanjoy Bhunia'
'Yanhua Lan'
'Valeriu Mereacre'
'Michael T. Gamer'
'Annie K. Powell'
'Peter W. Roesky'

_publ_contact_author
;
      Prof. Dr. Peter Roesky
      Karlsruher Institut f\"ur Technologie (KIT) 
      Engesserstr. 15, Geb. 30.45
      76128 Karlsruhe
      Bundesrepublik Deutschland
;
_publ_contact_author_email roesky@kit.edu
_publ_contact_author_fax '+49/(0)721 608 44854'
_publ_contact_author_phone '+49/(0)721 608 46117'
_publ_section_title
;
 Salen-Based Coordination Polymers of Iron and the Rare Earth Elements
;
_journal_name_full 'Inorganic Chemistry'
_journal_page_first 12697
_journal_page_last 12704
_journal_paper_doi 10.1021/ic2018264
_journal_volume 50
_journal_year 2011
_chemical_formula_moiety 'C51 H59 Cl2 Fe2 N11 O23 Tb2, 4(C3 H7 N O)'
_chemical_formula_sum 'C63 H87 Cl2 Fe2 N15 O27 Tb2'
_chemical_formula_weight 1986.92
_chemical_name_systematic
;
 ?
;
_space_group_IT_number 2
_symmetry_cell_setting triclinic
_symmetry_Int_Tables_number 2
_symmetry_space_group_name_Hall '-P 1'
_symmetry_space_group_name_H-M 'P -1'
_atom_sites_solution_hydrogens geom
_atom_sites_solution_primary direct
_atom_sites_solution_secondary difmap
_audit_creation_method SHELXL-97
_cell_angle_alpha 87.40(3)
_cell_angle_beta 74.33(3)
_cell_angle_gamma 76.73(3)
_cell_formula_units_Z 2
_cell_length_a 13.603(3)
_cell_length_b 14.829(3)
_cell_length_c 21.588(4)
_cell_measurement_reflns_used 54860
_cell_measurement_temperature 200(2)
_cell_measurement_theta_max 27.17
_cell_measurement_theta_min 1.41
_cell_volume 4080.3(16)
_computing_cell_refinement 'STOE X-AREA, PLATON (A.L.Spek, 2005)'
_computing_data_collection 'STOE X-AREA'
_computing_data_reduction 'STOE X-RED, PLATON (A.L.Spek, 2005)'
_computing_molecular_graphics 'Diamond 2.1e/3'
_computing_publication_material 'X-STEP32, Microsoft Word'
_computing_structure_refinement 'SHELXL-97 (Sheldrick, 1997)'
_computing_structure_solution 'SHELXS-97 (Sheldrick, 1997)'
_diffrn_ambient_temperature 200(2)
_diffrn_measured_fraction_theta_full 0.995
_diffrn_measured_fraction_theta_max 0.995
_diffrn_measurement_device_type 'STOE IPDS 2'
_diffrn_measurement_method 'area detector'
_diffrn_radiation_monochromator graphite
_diffrn_radiation_source 'fine-focus sealed tube'
_diffrn_radiation_type MoK\a
_diffrn_radiation_wavelength 0.71073
_diffrn_reflns_av_R_equivalents 0.0695
_diffrn_reflns_av_sigmaI/netI 0.0552
_diffrn_reflns_limit_h_max 17
_diffrn_reflns_limit_h_min -17
_diffrn_reflns_limit_k_max 18
_diffrn_reflns_limit_k_min -18
_diffrn_reflns_limit_l_max 27
_diffrn_reflns_limit_l_min -27
_diffrn_reflns_number 57316
_diffrn_reflns_theta_full 26.76
_diffrn_reflns_theta_max 26.76
_diffrn_reflns_theta_min 1.41
_exptl_absorpt_coefficient_mu 2.210
_exptl_absorpt_correction_T_max 0.7585
_exptl_absorpt_correction_T_min 0.4869
_exptl_absorpt_correction_type integration
_exptl_absorpt_process_details 'STOE X-RED & X-SHAPE'
_exptl_crystal_colour red
_exptl_crystal_density_diffrn 1.617
_exptl_crystal_description plate
_exptl_crystal_F_000 2004
_exptl_crystal_size_max 0.478
_exptl_crystal_size_mid 0.286
_exptl_crystal_size_min 0.144
_refine_diff_density_max 1.682
_refine_diff_density_min -0.941
_refine_diff_density_rms 0.098
_refine_ls_extinction_method none
_refine_ls_goodness_of_fit_ref 1.019
_refine_ls_hydrogen_treatment constr
_refine_ls_matrix_type full
_refine_ls_number_parameters 988
_refine_ls_number_reflns 17298
_refine_ls_number_restraints 25
_refine_ls_restrained_S_all 1.025
_refine_ls_R_factor_all 0.0550
_refine_ls_R_factor_gt 0.0401
_refine_ls_shift/su_max 0.002
_refine_ls_shift/su_mean 0.000
_refine_ls_structure_factor_coef Fsqd
_refine_ls_weighting_details 'calc w=1/[\s^2^(Fo^2^)+(0.0599P)^2^+0.0000P] where P=(Fo^2^+2Fc^2^)/3'
_refine_ls_weighting_scheme calc
_refine_ls_wR_factor_gt 0.1013
_refine_ls_wR_factor_ref 0.1059
_reflns_number_gt 13620
_reflns_number_total 17298
_reflns_threshold_expression >2sigma(I)
_cod_data_source_file ic2018264_si_001_4.cif
_cod_data_source_block 4
_cod_original_cell_volume 4080.3(14)
_cod_database_code 4327152

loop_
_symmetry_equiv_pos_as_xyz
'x, y, z'
'-x, -y, -z'

loop_
_atom_site_label
_atom_site_type_symbol
_atom_site_fract_x
_atom_site_fract_y
_atom_site_fract_z
_atom_site_U_iso_or_equiv
_atom_site_adp_type
_atom_site_occupancy
_atom_site_symmetry_multiplicity
_atom_site_calc_flag
_atom_site_refinement_flags
_atom_site_disorder_assembly
_atom_site_disorder_group
C1 C 0.1873(3) -0.0677(3) -0.4893(2) 0.0404(10) Uani 1 1 d . . .
C2 C 0.2806(3) -0.0618(3) -0.4664(2) 0.0367(9) Uani 1 1 d . . .
C3 C 0.3727(3) -0.1312(3) -0.4858(2) 0.0414(10) Uani 1 1 d . . .
H3 H 0.3752 -0.1825 -0.5115 0.050 Uiso 1 1 calc R . .
C4 C 0.4594(3) -0.1234(3) -0.4670(2) 0.0403(10) Uani 1 1 d . . .
H4 H 0.5227 -0.1689 -0.4815 0.048 Uiso 1 1 calc R . .
C5 C 0.4577(3) -0.0505(3) -0.4271(2) 0.0354(9) Uani 1 1 d . . .
C6 C 0.3632(3) 0.0188(3) -0.4058(2) 0.0358(9) Uani 1 1 d . . .
C7 C 0.2767(3) 0.0111(3) -0.4277(2) 0.0374(9) Uani 1 1 d . . .
H7 H 0.2138 0.0577 -0.4153 0.045 Uiso 1 1 calc R . .
C8 C 0.5536(3) -0.0477(3) -0.4108(2) 0.0383(9) Uani 1 1 d . . .
H8 H 0.6160 -0.0901 -0.4326 0.046 Uiso 1 1 calc R . .
C9 C 0.6609(3) 0.0083(3) -0.3571(2) 0.0454(11) Uani 1 1 d . . .
H9A H 0.6857 0.0638 -0.3760 0.055 Uiso 1 1 calc R . .
H9B H 0.7143 -0.0476 -0.3764 0.055 Uiso 1 1 calc R . .
C10 C 0.6427(3) 0.0098(4) -0.2843(2) 0.0488(12) Uani 1 1 d . . .
H10A H 0.6335 -0.0514 -0.2666 0.059 Uiso 1 1 calc R . .
H10B H 0.7036 0.0240 -0.2732 0.059 Uiso 1 1 calc R . .
C11 C 0.5375(3) 0.1244(3) -0.2046(2) 0.0394(9) Uani 1 1 d . . .
H11 H 0.5940 0.1087 -0.1853 0.047 Uiso 1 1 calc R . .
C12 C 0.4474(3) 0.1941(3) -0.1724(2) 0.0359(9) Uani 1 1 d . . .
C13 C 0.4512(3) 0.2342(3) -0.1154(2) 0.0401(10) Uani 1 1 d . . .
H13 H 0.5125 0.2149 -0.1008 0.048 Uiso 1 1 calc R . .
C14 C 0.3690(3) 0.3006(3) -0.0801(2) 0.0390(9) Uani 1 1 d . . .
H14 H 0.3725 0.3247 -0.0409 0.047 Uiso 1 1 calc R . .
C15 C 0.2805(3) 0.3317(3) -0.1030(2) 0.0355(9) Uani 1 1 d . . .
C16 C 0.2751(3) 0.2937(3) -0.1590(2) 0.0344(8) Uani 1 1 d . . .
H16 H 0.2146 0.3163 -0.1740 0.041 Uiso 1 1 calc R . .
C17 C 0.3554(3) 0.2232(3) -0.1945(2) 0.0364(9) Uani 1 1 d . . .
C18 C 0.1875(3) 0.4024(3) -0.0660(2) 0.0354(9) Uani 1 1 d . . .
C19 C -0.0576(3) -0.0385(3) -0.3753(2) 0.0384(9) Uani 1 1 d . . .
C20 C -0.0838(3) -0.0701(3) -0.3062(2) 0.0360(9) Uani 1 1 d . . .
C21 C -0.1024(4) -0.1592(3) -0.2940(2) 0.0448(10) Uani 1 1 d . . .
H21 H -0.0985 -0.1986 -0.3285 0.054 Uiso 1 1 calc R . .
C22 C -0.1264(4) -0.1889(3) -0.2314(2) 0.0499(12) Uani 1 1 d . . .
H22 H -0.1388 -0.2494 -0.2231 0.060 Uiso 1 1 calc R . .
C23 C -0.0899(3) -0.0122(3) -0.2570(2) 0.0396(9) Uani 1 1 d . . .
H23 H -0.0776 0.0482 -0.2662 0.047 Uiso 1 1 calc R . .
C24 C -0.1143(3) -0.0416(3) -0.1927(2) 0.0383(9) Uani 1 1 d . . .
C25 C -0.1329(3) -0.1313(3) -0.1796(2) 0.0387(9) Uani 1 1 d . . .
C26 C -0.1556(4) -0.1683(3) -0.1160(2) 0.0420(10) Uani 1 1 d . . .
H26 H -0.1578 -0.2319 -0.1124 0.050 Uiso 1 1 calc R . .
C27 C -0.1898(4) -0.1709(3) -0.0021(2) 0.0486(11) Uani 1 1 d . . .
H27A H -0.1216 -0.1994 0.0065 0.058 Uiso 1 1 calc R . .
H27B H -0.2269 -0.2206 -0.0036 0.058 Uiso 1 1 calc R . .
C28 C -0.2547(4) -0.1008(3) 0.0502(2) 0.0529(12) Uani 1 1 d . . .
H28A H -0.3288 -0.0847 0.0487 0.064 Uiso 1 1 calc R . .
H28B H -0.2518 -0.1261 0.0931 0.064 Uiso 1 1 calc R . .
C29 C -0.1901(4) 0.0200(3) 0.0834(2) 0.0496(11) Uani 1 1 d . . .
H29 H -0.2028 -0.0071 0.1247 0.059 Uiso 1 1 calc R . .
C30 C -0.1494(4) 0.1034(3) 0.0760(2) 0.0440(10) Uani 1 1 d . . .
C31 C -0.1272(3) 0.1490(3) 0.0166(2) 0.0387(9) Uani 1 1 d . . .
C32 C -0.0949(3) 0.2323(3) 0.0144(2) 0.0382(9) Uani 1 1 d . . .
H32 H -0.0821 0.2646 -0.0250 0.046 Uiso 1 1 calc R . .
C33 C -0.1361(4) 0.1422(3) 0.1307(2) 0.0473(11) Uani 1 1 d . . .
H33 H -0.1516 0.1119 0.1708 0.057 Uiso 1 1 calc R . .
C34 C -0.1013(4) 0.2222(3) 0.1277(2) 0.0430(10) Uani 1 1 d . . .
H34 H -0.0908 0.2464 0.1648 0.052 Uiso 1 1 calc R . .
C35 C -0.0814(3) 0.2683(3) 0.0686(2) 0.0359(9) Uani 1 1 d . . .
C36 C -0.0383(3) 0.3531(3) 0.0631(2) 0.0366(9) Uani 1 1 d . . .
C37 C 0.4500(4) 0.2596(3) -0.3916(3) 0.0539(13) Uani 1 1 d . . .
H37 H 0.3875 0.2483 -0.3981 0.065 Uiso 1 1 calc R . .
C38 C 0.5797(6) 0.3518(5) -0.4121(4) 0.090(2) Uani 1 1 d . . .
H38A H 0.6089 0.3058 -0.3840 0.136 Uiso 1 1 calc R . .
H38B H 0.5636 0.4137 -0.3928 0.136 Uiso 1 1 calc R . .
H38C H 0.6309 0.3496 -0.4542 0.136 Uiso 1 1 calc R . .
C39 C 0.4281(7) 0.3884(6) -0.4624(4) 0.104(3) Uani 1 1 d . . .
H39A H 0.4760 0.3890 -0.5053 0.156 Uiso 1 1 calc R . .
H39B H 0.4019 0.4518 -0.4447 0.156 Uiso 1 1 calc R . .
H39C H 0.3690 0.3630 -0.4653 0.156 Uiso 1 1 calc R . .
C40 C 0.1452(6) -0.2958(7) -0.6489(4) 0.103(2) Uani 1 1 d DU . .
H40 H 0.1038 -0.3405 -0.6364 0.124 Uiso 1 1 calc R . .
C41 C 0.2771(9) -0.2510(9) -0.7388(6) 0.159(4) Uani 1 1 d DU . .
H41A H 0.2552 -0.1898 -0.7177 0.238 Uiso 1 1 calc R . .
H41B H 0.2761 -0.2442 -0.7840 0.238 Uiso 1 1 calc R . .
H41C H 0.3483 -0.2803 -0.7364 0.238 Uiso 1 1 calc R . .
C42 C 0.2068(9) -0.3813(9) -0.7488(6) 0.156(4) Uani 1 1 d DU . .
H42A H 0.2765 -0.4230 -0.7606 0.234 Uiso 1 1 calc R . .
H42B H 0.1889 -0.3547 -0.7878 0.234 Uiso 1 1 calc R . .
H42C H 0.1550 -0.4161 -0.7262 0.234 Uiso 1 1 calc R . .
C43 C 0.0926(6) -0.3632(5) -0.4805(4) 0.0772(18) Uani 1 1 d . . .
H43 H 0.1552 -0.3774 -0.5145 0.093 Uiso 1 1 calc R . .
C44 C -0.0171(12) -0.4179(9) -0.3878(7) 0.226(10) Uani 1 1 d . . .
H44A H -0.0755 -0.3737 -0.3985 0.339 Uiso 1 1 calc R . .
H44B H 0.0002 -0.3931 -0.3517 0.339 Uiso 1 1 calc R . .
H44C H -0.0374 -0.4769 -0.3756 0.339 Uiso 1 1 calc R . .
C45 C 0.1367(11) -0.5259(8) -0.4531(8) 0.190(7) Uani 1 1 d . . .
H45A H 0.2104 -0.5236 -0.4605 0.285 Uiso 1 1 calc R . .
H45B H 0.1273 -0.5535 -0.4909 0.285 Uiso 1 1 calc R . .
H45C H 0.1162 -0.5635 -0.4153 0.285 Uiso 1 1 calc R . .
C46 C 0.2935(4) 0.5404(4) 0.0685(3) 0.0569(13) Uani 1 1 d . . .
H46 H 0.3153 0.4752 0.0717 0.068 Uiso 1 1 calc R . .
C47 C 0.3314(5) 0.6920(4) 0.0647(4) 0.087(2) Uani 1 1 d . . .
H47A H 0.2596 0.7108 0.0605 0.130 Uiso 1 1 calc R . .
H47B H 0.3796 0.7115 0.0267 0.130 Uiso 1 1 calc R . .
H47C H 0.3359 0.7214 0.1034 0.130 Uiso 1 1 calc R . .
C48 C 0.4637(5) 0.5502(5) 0.0796(4) 0.084(2) Uani 1 1 d . . .
H48A H 0.4715 0.4831 0.0844 0.126 Uiso 1 1 calc R . .
H48B H 0.4705 0.5770 0.1185 0.126 Uiso 1 1 calc R . .
H48C H 0.5182 0.5628 0.0423 0.126 Uiso 1 1 calc R . .
C49A C -0.0182(7) 0.6839(7) 0.1889(5) 0.057(3) Uiso 0.563(9) 1 d P A 1
H49A H -0.0041 0.6350 0.2174 0.068 Uiso 0.563(9) 1 calc PR A 1
C50A C -0.0884(10) 0.7922(9) 0.2815(6) 0.080(4) Uiso 0.563(9) 1 d P A 1
H50A H -0.0798 0.7353 0.3064 0.120 Uiso 0.563(9) 1 calc PR A 1
H50B H -0.1618 0.8262 0.2944 0.120 Uiso 0.563(9) 1 calc PR A 1
H50C H -0.0436 0.8309 0.2897 0.120 Uiso 0.563(9) 1 calc PR A 1
C51A C -0.0745(10) 0.8454(9) 0.1710(7) 0.084(4) Uiso 0.563(9) 1 d P A 1
H51A H -0.0075 0.8622 0.1512 0.126 Uiso 0.563(9) 1 calc PR A 1
H51B H -0.1244 0.8988 0.1952 0.126 Uiso 0.563(9) 1 calc PR A 1
H51C H -0.1023 0.8270 0.1372 0.126 Uiso 0.563(9) 1 calc PR A 1
C49B C -0.0176(8) 0.7445(8) 0.1562(5) 0.045(3) Uiso 0.437(9) 1 d P A 2
H49B H 0.0008 0.7921 0.1275 0.054 Uiso 0.437(9) 1 calc PR A 2
C50B C -0.1019(9) 0.7020(8) 0.2654(6) 0.051(3) Uiso 0.437(9) 1 d P A 2
H50D H -0.1786 0.7165 0.2756 0.077 Uiso 0.437(9) 1 calc PR A 2
H50E H -0.0803 0.7088 0.3044 0.077 Uiso 0.437(9) 1 calc PR A 2
H50F H -0.0742 0.6381 0.2489 0.077 Uiso 0.437(9) 1 calc PR A 2
C51B C -0.0836(11) 0.8628(10) 0.2404(7) 0.067(4) Uiso 0.437(9) 1 d P A 2
H51D H -0.0622 0.8613 0.2804 0.101 Uiso 0.437(9) 1 calc PR A 2
H51E H -0.1592 0.8887 0.2494 0.101 Uiso 0.437(9) 1 calc PR A 2
H51F H -0.0459 0.9015 0.2092 0.101 Uiso 0.437(9) 1 calc PR A 2
C52 C 0.2509(14) -0.3041(10) -0.3919(7) 0.168(6) Uani 1 1 d . . .
H52 H 0.1888 -0.2839 -0.4056 0.202 Uiso 1 1 calc R . .
C53 C 0.3636(11) -0.2781(13) -0.3318(8) 0.230(10) Uani 1 1 d . . .
H53A H 0.4120 -0.3316 -0.3568 0.345 Uiso 1 1 calc R . .
H53B H 0.3504 -0.2917 -0.2858 0.345 Uiso 1 1 calc R . .
H53C H 0.3947 -0.2239 -0.3407 0.345 Uiso 1 1 calc R . .
C54 C 0.1962(9) -0.1755(8) -0.3212(5) 0.135(4) Uani 1 1 d . . .
H54A H 0.1421 -0.1606 -0.3446 0.202 Uiso 1 1 calc R . .
H54B H 0.2320 -0.1244 -0.3250 0.202 Uiso 1 1 calc R . .
H54C H 0.1635 -0.1846 -0.2757 0.202 Uiso 1 1 calc R . .
C55 C -0.5749(6) 0.2575(6) 0.0843(5) 0.104(3) Uani 1 1 d . . .
H55 H -0.6398 0.2462 0.0819 0.125 Uiso 1 1 calc R . .
C56 C -0.4144(6) 0.2073(7) 0.1128(5) 0.109(3) Uani 1 1 d . . .
H56A H -0.3586 0.1710 0.0785 0.163 Uiso 1 1 calc R . .
H56B H -0.4031 0.1870 0.1547 0.163 Uiso 1 1 calc R . .
H56C H -0.4136 0.2731 0.1076 0.163 Uiso 1 1 calc R . .
C57 C -0.5354(7) 0.1024(5) 0.1218(4) 0.096(2) Uani 1 1 d . . .
H57A H -0.6103 0.1056 0.1283 0.144 Uiso 1 1 calc R . .
H57B H -0.5147 0.0783 0.1606 0.144 Uiso 1 1 calc R . .
H57C H -0.4948 0.0612 0.0851 0.144 Uiso 1 1 calc R . .
C58 C 0.4153(8) 0.4387(7) -0.2503(5) 0.121(4) Uani 1 1 d . . .
H58 H 0.4147 0.3974 -0.2825 0.146 Uiso 1 1 calc R . .
C59 C 0.2382(9) 0.5111(9) -0.2491(5) 0.143(4) Uani 1 1 d . . .
H59A H 0.2169 0.5737 -0.2647 0.214 Uiso 1 1 calc R . .
H59B H 0.1810 0.4978 -0.2139 0.214 Uiso 1 1 calc R . .
H59C H 0.2546 0.4660 -0.2843 0.214 Uiso 1 1 calc R . .
C60 C 0.3235(8) 0.5621(6) -0.1737(5) 0.120(4) Uani 1 1 d . . .
H60A H 0.3932 0.5538 -0.1665 0.181 Uiso 1 1 calc R . .
H60B H 0.2750 0.5450 -0.1349 0.181 Uiso 1 1 calc R . .
H60C H 0.2981 0.6271 -0.1833 0.181 Uiso 1 1 calc R . .
C61 C 0.322(2) 0.374(2) 0.3804(15) 0.324(14) Uiso 1 1 d . . .
H61 H 0.3132 0.3330 0.4157 0.389 Uiso 1 1 calc R . .
C62 C 0.4065(12) 0.3694(12) 0.2614(8) 0.195(6) Uiso 1 1 d . . .
H62A H 0.3649 0.3663 0.2313 0.293 Uiso 1 1 calc R . .
H62B H 0.4744 0.3253 0.2477 0.293 Uiso 1 1 calc R . .
H62C H 0.4178 0.4323 0.2622 0.293 Uiso 1 1 calc R . .
C63 C 0.3363(13) 0.2518(12) 0.3263(8) 0.209(7) Uiso 1 1 d . . .
H63A H 0.3996 0.2081 0.3312 0.314 Uiso 1 1 calc R . .
H63B H 0.3215 0.2374 0.2863 0.314 Uiso 1 1 calc R . .
H63C H 0.2769 0.2467 0.3629 0.314 Uiso 1 1 calc R . .
N1 N 0.5603(3) 0.0076(3) -0.36913(17) 0.0378(8) Uani 1 1 d . . .
N2 N 0.5478(3) 0.0816(3) -0.25731(19) 0.0418(8) Uani 1 1 d . . .
N3 N -0.1732(3) -0.1225(2) -0.06359(18) 0.0414(8) Uani 1 1 d . . .
N4 N -0.2098(3) -0.0193(3) 0.03831(18) 0.0465(9) Uani 1 1 d . . .
N5 N -0.1674(3) -0.2147(3) -0.5249(3) 0.0548(11) Uani 1 1 d . . .
N6 N 0.1304(4) 0.4329(3) 0.1866(2) 0.0529(10) Uani 1 1 d . . .
N7 N 0.4834(4) 0.3311(3) -0.4204(3) 0.0659(13) Uani 1 1 d . . .
N8 N 0.2070(4) -0.3074(4) -0.7071(3) 0.0848(15) Uani 1 1 d DU . .
N9 N 0.0716(5) -0.4324(4) -0.4420(3) 0.0871(18) Uani 1 1 d . . .
N10 N 0.3598(3) 0.5919(3) 0.0700(3) 0.0601(12) Uani 1 1 d . . .
N11 N -0.0590(3) 0.7688(3) 0.2141(2) 0.0518(10) Uani 1 1 d . . .
N12 N 0.2724(5) -0.2604(5) -0.3485(3) 0.0798(15) Uani 1 1 d . . .
N13 N -0.5155(4) 0.1934(3) 0.1094(3) 0.0643(12) Uani 1 1 d . . .
N14 N 0.3297(6) 0.5049(5) -0.2262(4) 0.100(2) Uani 1 1 d . . .
N15 N 0.3523(7) 0.3469(6) 0.3240(5) 0.117(2) Uiso 1 1 d . . .
O1 O 0.3543(2) 0.0898(2) -0.36853(15) 0.0393(7) Uani 1 1 d . . .
O2 O 0.3420(2) 0.1884(2) -0.24553(16) 0.0470(8) Uani 1 1 d . . .
O3 O -0.1175(3) 0.0161(2) -0.14654(15) 0.0532(9) Uani 1 1 d . . .
O4 O -0.1349(3) 0.1167(2) -0.03781(15) 0.0522(9) Uani 1 1 d . . .
O5 O 0.1835(2) -0.1439(2) -0.51052(17) 0.0487(8) Uani 1 1 d . . .
O6 O 0.1136(2) 0.0040(2) -0.48495(17) 0.0486(8) Uani 1 1 d . . .
O7 O 0.1218(2) 0.4411(2) -0.09569(14) 0.0393(7) Uani 1 1 d . . .
O8 O 0.1816(2) 0.4181(2) -0.00747(15) 0.0412(7) Uani 1 1 d . . .
O9 O -0.0283(3) -0.1030(2) -0.41707(14) 0.0452(7) Uani 1 1 d . . .
O10 O -0.0659(3) 0.0459(2) -0.38469(14) 0.0441(7) Uani 1 1 d . . .
O11 O -0.0335(2) 0.4006(2) 0.01220(14) 0.0389(6) Uani 1 1 d . . .
O12 O -0.0059(3) 0.3745(2) 0.10846(16) 0.0447(7) Uani 1 1 d . . .
O13 O 0.4939(3) 0.2058(2) -0.35652(18) 0.0522(8) Uani 1 1 d . . .
O14 O -0.1645(3) -0.1802(3) -0.4735(2) 0.0616(10) Uani 1 1 d . . .
O15 O -0.0904(3) -0.2121(3) -0.57423(19) 0.0570(9) Uani 1 1 d . . .
O16 O -0.2388(3) -0.2492(3) -0.5289(3) 0.0812(14) Uani 1 1 d . . .
O17 O 0.1790(3) 0.3989(3) 0.1319(2) 0.0626(10) Uani 1 1 d . . .
O18 O 0.0495(4) 0.4947(3) 0.19179(19) 0.0701(11) Uani 1 1 d . . .
O19 O 0.1610(5) 0.4022(3) 0.2345(2) 0.0922(16) Uani 1 1 d . . .
O20 O 0.1321(3) -0.2396(3) -0.6095(2) 0.0642(10) Uani 1 1 d . . .
O21 O 0.0433(3) -0.2860(2) -0.4779(2) 0.0656(10) Uani 1 1 d . . .
O22 O 0.2047(3) 0.5730(2) 0.06319(19) 0.0543(9) Uani 1 1 d . . .
O23 O 0.0027(3) 0.6641(2) 0.13132(17) 0.0497(8) Uiso 1 1 d . . .
O24 O 0.3237(10) -0.3797(7) -0.4157(5) 0.229(7) Uani 1 1 d . . .
O25 O -0.5547(4) 0.3320(4) 0.0633(4) 0.120(2) Uani 1 1 d . . .
O26 O 0.4995(6) 0.4295(5) -0.2308(4) 0.129(2) Uani 1 1 d . . .
O27 O 0.3007(12) 0.4670(12) 0.3874(8) 0.262(6) Uiso 1 1 d . . .
Cl1 Cl 0.37226(10) -0.03223(10) -0.24810(6) 0.0565(3) Uani 1 1 d . . .
Cl2 Cl -0.36051(12) 0.06975(10) -0.05482(8) 0.0667(4) Uani 1 1 d . . .
Fe1 Fe 0.42904(4) 0.09404(4) -0.30605(3) 0.03780(14) Uani 1 1 d . . .
Fe2 Fe -0.19121(5) 0.02072(4) -0.05818(3) 0.04093(15) Uani 1 1 d . . .
Tb1 Tb 0.057721(15) 0.512101(13) 0.075929(9) 0.03375(6) Uani 1 1 d . . .
Tb2 Tb 0.015541(15) -0.137813(14) -0.524677(10) 0.03505(6) Uani 1 1 d . . .

loop_
_atom_site_aniso_label
_atom_site_aniso_U_11
_atom_site_aniso_U_22
_atom_site_aniso_U_33
_atom_site_aniso_U_23
_atom_site_aniso_U_13
_atom_site_aniso_U_12
C1 0.037(2) 0.048(3) 0.036(2) -0.0012(19) -0.0075(18) -0.0112(19)
C2 0.036(2) 0.039(2) 0.034(2) 0.0033(17) -0.0082(17) -0.0092(17)
C3 0.041(2) 0.039(2) 0.043(3) -0.0085(19) -0.0079(19) -0.0072(18)
C4 0.033(2) 0.039(2) 0.044(3) -0.0052(19) -0.0063(18) -0.0034(17)
C5 0.0319(19) 0.037(2) 0.034(2) -0.0018(17) -0.0053(16) -0.0043(16)
C6 0.038(2) 0.037(2) 0.030(2) 0.0006(17) -0.0060(17) -0.0071(17)
C7 0.036(2) 0.037(2) 0.036(2) 0.0001(17) -0.0081(17) -0.0026(17)
C8 0.0309(19) 0.040(2) 0.037(2) -0.0034(18) -0.0017(17) -0.0021(17)
C9 0.0285(19) 0.051(3) 0.051(3) -0.012(2) -0.0042(19) -0.0042(18)
C10 0.033(2) 0.055(3) 0.052(3) -0.018(2) -0.011(2) 0.007(2)
C11 0.0323(19) 0.042(2) 0.043(2) -0.0020(19) -0.0095(18) -0.0064(17)
C12 0.0334(19) 0.036(2) 0.038(2) -0.0012(17) -0.0080(17) -0.0080(16)
C13 0.037(2) 0.041(2) 0.044(3) -0.0031(19) -0.0150(19) -0.0063(18)
C14 0.041(2) 0.039(2) 0.038(2) -0.0063(18) -0.0132(18) -0.0086(18)
C15 0.035(2) 0.033(2) 0.036(2) -0.0020(17) -0.0029(17) -0.0097(16)
C16 0.0295(18) 0.036(2) 0.035(2) 0.0000(17) -0.0070(16) -0.0048(16)
C17 0.035(2) 0.039(2) 0.033(2) -0.0015(17) -0.0077(17) -0.0071(17)
C18 0.038(2) 0.0302(19) 0.037(2) -0.0007(17) -0.0054(17) -0.0106(16)
C19 0.035(2) 0.049(3) 0.030(2) -0.0018(18) -0.0069(17) -0.0092(18)
C20 0.0303(19) 0.043(2) 0.033(2) -0.0034(17) -0.0038(16) -0.0086(17)
C21 0.059(3) 0.039(2) 0.038(2) -0.0075(19) -0.010(2) -0.016(2)
C22 0.069(3) 0.034(2) 0.047(3) 0.000(2) -0.012(2) -0.016(2)
C23 0.042(2) 0.042(2) 0.035(2) -0.0005(18) -0.0077(18) -0.0154(18)
C24 0.044(2) 0.037(2) 0.033(2) -0.0015(17) -0.0073(18) -0.0112(18)
C25 0.041(2) 0.036(2) 0.038(2) -0.0003(17) -0.0075(18) -0.0097(17)
C26 0.048(2) 0.031(2) 0.044(3) 0.0011(18) -0.008(2) -0.0081(18)
C27 0.062(3) 0.036(2) 0.042(3) 0.0084(19) -0.007(2) -0.010(2)
C28 0.069(3) 0.047(3) 0.040(3) 0.005(2) -0.002(2) -0.024(2)
C29 0.069(3) 0.049(3) 0.032(2) 0.007(2) -0.008(2) -0.023(2)
C30 0.057(3) 0.043(2) 0.032(2) 0.0018(18) -0.009(2) -0.015(2)
C31 0.046(2) 0.038(2) 0.035(2) 0.0011(17) -0.0103(18) -0.0149(18)
C32 0.046(2) 0.039(2) 0.030(2) 0.0016(17) -0.0087(18) -0.0114(18)
C33 0.064(3) 0.045(3) 0.033(2) 0.0047(19) -0.010(2) -0.016(2)
C34 0.056(3) 0.046(2) 0.031(2) 0.0014(18) -0.012(2) -0.017(2)
C35 0.036(2) 0.034(2) 0.037(2) 0.0013(17) -0.0099(17) -0.0070(16)
C36 0.035(2) 0.036(2) 0.036(2) -0.0027(17) -0.0062(17) -0.0055(16)
C37 0.054(3) 0.039(3) 0.058(3) -0.012(2) 0.004(2) -0.010(2)
C38 0.099(5) 0.077(5) 0.094(5) -0.021(4) 0.004(4) -0.049(4)
C39 0.109(6) 0.072(5) 0.117(7) 0.030(5) -0.017(5) -0.013(4)
C40 0.079(4) 0.130(6) 0.074(4) -0.009(4) -0.001(3) 0.007(4)
C41 0.133(8) 0.154(8) 0.174(9) 0.022(7) 0.010(6) -0.066(6)
C42 0.150(8) 0.154(8) 0.151(7) -0.080(6) -0.008(7) -0.029(6)
C43 0.075(4) 0.067(4) 0.088(5) 0.006(4) -0.025(4) -0.010(3)
C44 0.234(15) 0.116(9) 0.213(15) 0.002(9) 0.133(13) -0.039(10)
C45 0.210(14) 0.092(8) 0.219(16) 0.011(9) -0.044(12) 0.046(8)
C46 0.046(3) 0.048(3) 0.077(4) -0.005(3) -0.013(3) -0.014(2)
C47 0.071(4) 0.053(3) 0.151(7) 0.013(4) -0.048(4) -0.024(3)
C48 0.054(3) 0.086(5) 0.127(6) 0.023(4) -0.041(4) -0.027(3)
C52 0.272(19) 0.156(12) 0.142(11) 0.061(10) -0.116(13) -0.118(13)
C53 0.151(11) 0.35(2) 0.256(18) 0.198(18) -0.115(12) -0.149(14)
C54 0.163(10) 0.145(10) 0.086(6) 0.026(6) -0.009(7) -0.048(8)
C55 0.075(5) 0.096(6) 0.153(8) 0.050(6) -0.053(5) -0.026(4)
C56 0.087(5) 0.125(7) 0.144(8) 0.042(6) -0.070(5) -0.043(5)
C57 0.104(6) 0.084(5) 0.106(6) 0.012(4) -0.021(5) -0.043(5)
C58 0.094(6) 0.120(8) 0.124(8) -0.013(6) 0.030(6) -0.041(6)
C59 0.147(9) 0.168(11) 0.122(8) 0.072(8) -0.040(7) -0.062(8)
C60 0.112(7) 0.070(5) 0.145(9) 0.009(6) 0.016(6) -0.016(5)
N1 0.0284(16) 0.044(2) 0.037(2) -0.0072(16) -0.0025(14) -0.0051(14)
N2 0.0314(17) 0.048(2) 0.041(2) -0.0090(17) -0.0082(15) 0.0001(15)
N3 0.050(2) 0.0325(18) 0.038(2) 0.0044(15) -0.0063(16) -0.0085(16)
N4 0.066(2) 0.045(2) 0.032(2) 0.0053(16) -0.0086(18) -0.0250(19)
N5 0.048(2) 0.042(2) 0.080(3) 0.001(2) -0.020(2) -0.0181(18)
N6 0.075(3) 0.044(2) 0.058(3) 0.002(2) -0.042(2) -0.020(2)
N7 0.072(3) 0.044(2) 0.073(3) 0.001(2) -0.002(3) -0.014(2)
N8 0.075(3) 0.084(3) 0.076(3) -0.017(3) 0.008(2) -0.010(3)
N9 0.098(4) 0.053(3) 0.098(5) 0.018(3) -0.016(4) -0.007(3)
N10 0.043(2) 0.057(3) 0.085(3) 0.005(2) -0.018(2) -0.019(2)
N11 0.052(2) 0.055(2) 0.048(2) -0.0167(19) -0.0118(19) -0.0086(19)
N12 0.086(4) 0.089(4) 0.072(4) 0.011(3) -0.025(3) -0.033(3)
N13 0.064(3) 0.055(3) 0.075(3) 0.004(2) -0.025(2) -0.007(2)
N14 0.096(5) 0.091(5) 0.095(5) 0.024(4) 0.006(4) -0.029(4)
O1 0.0365(14) 0.0384(16) 0.0402(17) -0.0089(13) -0.0110(13) -0.0004(12)
O2 0.0354(15) 0.056(2) 0.0436(18) -0.0185(15) -0.0119(13) 0.0056(14)
O3 0.088(3) 0.0479(19) 0.0315(16) 0.0013(14) -0.0116(16) -0.0370(18)
O4 0.088(2) 0.0480(19) 0.0303(16) 0.0044(14) -0.0174(16) -0.0342(18)
O5 0.0387(16) 0.056(2) 0.053(2) -0.0084(16) -0.0132(15) -0.0115(14)
O6 0.0357(15) 0.0529(19) 0.053(2) 0.0075(16) -0.0118(14) -0.0038(14)
O7 0.0378(15) 0.0406(16) 0.0365(16) -0.0028(13) -0.0093(13) -0.0029(12)
O8 0.0403(15) 0.0430(17) 0.0366(17) -0.0066(13) -0.0090(13) -0.0021(13)
O9 0.0566(18) 0.0489(18) 0.0285(16) -0.0041(13) -0.0064(14) -0.0138(15)
O10 0.0564(18) 0.0417(17) 0.0323(16) -0.0009(13) -0.0061(14) -0.0138(14)
O11 0.0484(16) 0.0324(15) 0.0335(16) 0.0008(12) -0.0087(13) -0.0069(12)
O12 0.0542(18) 0.0431(17) 0.0458(18) 0.0028(14) -0.0234(15) -0.0170(14)
O13 0.0540(19) 0.0463(19) 0.055(2) -0.0070(16) -0.0087(17) -0.0133(16)
O14 0.057(2) 0.064(2) 0.063(2) -0.0040(19) -0.0055(18) -0.0232(18)
O15 0.057(2) 0.056(2) 0.061(2) -0.0138(17) -0.0204(18) -0.0111(17)
O16 0.069(3) 0.069(3) 0.127(4) 0.012(3) -0.045(3) -0.037(2)
O17 0.059(2) 0.062(2) 0.073(3) 0.010(2) -0.027(2) -0.0179(18)
O18 0.106(3) 0.055(2) 0.052(2) -0.0055(18) -0.031(2) -0.010(2)
O19 0.161(5) 0.066(3) 0.084(3) 0.026(2) -0.086(3) -0.036(3)
O20 0.073(2) 0.055(2) 0.058(2) -0.0257(19) -0.012(2) -0.0034(18)
O21 0.073(2) 0.0329(18) 0.085(3) 0.0074(18) -0.017(2) -0.0073(17)
O22 0.0437(18) 0.0476(19) 0.078(3) -0.0053(17) -0.0244(17) -0.0113(15)
O24 0.305(14) 0.101(6) 0.182(10) -0.008(6) 0.066(9) -0.004(7)
O25 0.089(4) 0.076(4) 0.192(7) 0.047(4) -0.046(4) -0.010(3)
O26 0.104(5) 0.135(6) 0.128(6) -0.010(4) 0.003(4) -0.023(4)
Cl1 0.0518(6) 0.0680(8) 0.0489(7) 0.0101(6) -0.0086(5) -0.0196(6)
Cl2 0.0714(8) 0.0497(7) 0.0831(10) 0.0050(7) -0.0363(8) -0.0038(6)
Fe1 0.0299(3) 0.0438(3) 0.0355(3) -0.0088(3) -0.0061(2) -0.0012(2)
Fe2 0.0607(4) 0.0337(3) 0.0316(3) 0.0032(2) -0.0130(3) -0.0169(3)
Tb1 0.03768(11) 0.03304(11) 0.03119(11) -0.00288(8) -0.01126(8) -0.00619(8)
Tb2 0.03845(11) 0.03415(11) 0.03255(11) -0.00491(8) -0.00766(8) -0.00933(8)

loop_
_atom_type_symbol
_atom_type_description
_atom_type_scat_dispersion_real
_atom_type_scat_dispersion_imag
_atom_type_scat_source
C C 0.0033 0.0016 'International Tables Vol C Tables 4.2.6.8 and 6.1.1.4'
H H 0.0000 0.0000 'International Tables Vol C Tables 4.2.6.8 and 6.1.1.4'
N N 0.0061 0.0033 'International Tables Vol C Tables 4.2.6.8 and 6.1.1.4'
O O 0.0106 0.0060 'International Tables Vol C Tables 4.2.6.8 and 6.1.1.4'
Cl Cl 0.1484 0.1585 'International Tables Vol C Tables 4.2.6.8 and 6.1.1.4'
Fe Fe 0.3463 0.8444 'International Tables Vol C Tables 4.2.6.8 and 6.1.1.4'
Tb Tb -0.1723 4.1537 'International Tables Vol C Tables 4.2.6.8 and 6.1.1.4'

loop_
_geom_angle_atom_site_label_1
_geom_angle_atom_site_label_2
_geom_angle_atom_site_label_3
_geom_angle
_geom_angle_site_symmetry_1
_geom_angle_site_symmetry_3
O5 C1 O6 122.2(4) . .
O5 C1 C2 118.9(4) . .
O6 C1 C2 118.8(4) . .
C7 C2 C3 120.4(4) . .
C7 C2 C1 120.8(4) . .
C3 C2 C1 118.8(4) . .
C4 C3 C2 118.6(4) . .
C3 C4 C5 122.4(4) . .
C4 C5 C6 119.0(4) . .
C4 C5 C8 118.1(4) . .
C6 C5 C8 122.9(4) . .
O1 C6 C7 119.2(4) . .
O1 C6 C5 123.3(4) . .
C7 C6 C5 117.5(4) . .
C2 C7 C6 122.1(4) . .
N1 C8 C5 124.6(4) . .
N1 C9 C10 106.7(3) . .
N2 C10 C9 107.7(4) . .
N2 C11 C12 125.5(4) . .
C13 C12 C17 118.9(4) . .
C13 C12 C11 117.3(4) . .
C17 C12 C11 123.8(4) . .
C14 C13 C12 122.3(4) . .
C13 C14 C15 118.8(4) . .
C16 C15 C14 119.9(4) . .
C16 C15 C18 118.7(4) . .
C14 C15 C18 121.3(4) . .
C15 C16 C17 122.7(4) . .
O2 C17 C16 118.7(4) . .
O2 C17 C12 124.1(4) . .
C16 C17 C12 117.2(4) . .
O7 C18 O8 125.5(4) . .
O7 C18 C15 116.9(4) . .
O8 C18 C15 117.6(4) . .
O10 C19 O9 127.5(4) . .
O10 C19 C20 117.7(4) . .
O9 C19 C20 114.8(4) . .
C23 C20 C21 121.1(4) . .
C23 C20 C19 120.4(4) . .
C21 C20 C19 118.5(4) . .
C22 C21 C20 119.2(4) . .
C21 C22 C25 121.2(4) . .
C20 C23 C24 120.4(4) . .
O3 C24 C23 118.4(4) . .
O3 C24 C25 122.3(4) . .
C23 C24 C25 119.3(4) . .
C22 C25 C24 118.8(4) . .
C22 C25 C26 117.8(4) . .
C24 C25 C26 123.3(4) . .
N3 C26 C25 125.4(4) . .
N3 C27 C28 107.9(4) . .
N4 C28 C27 106.5(4) . .
N4 C29 C30 124.4(4) . .
C33 C30 C31 119.1(4) . .
C33 C30 C29 118.4(4) . .
C31 C30 C29 122.4(4) . .
O4 C31 C32 117.6(4) . .
O4 C31 C30 123.5(4) . .
C32 C31 C30 118.9(4) . .
C35 C32 C31 120.8(4) . .
C34 C33 C30 121.7(4) . .
C33 C34 C35 118.9(4) . .
C32 C35 C34 120.6(4) . .
C32 C35 C36 119.2(4) . .
C34 C35 C36 120.1(4) . .
O12 C36 O11 121.9(4) . .
O12 C36 C35 118.8(4) . .
O11 C36 C35 119.3(4) . .
O12 C36 Tb1 50.2(2) . .
O11 C36 Tb1 71.7(2) . .
C35 C36 Tb1 168.9(3) . .
O13 C37 N7 124.9(6) . .
O20 C40 N8 130.8(10) . .
O21 C43 N9 128.2(7) . .
O22 C46 N10 122.9(5) . .
O23 C49A N11 124.9(9) . .
N11 C49B O23 127.9(10) . .
N12 C52 O24 114.0(15) . .
O25 C55 N13 125.9(7) . .
O26 C58 N14 121.6(11) . .
N15 C61 O27 114(3) . .
C8 N1 C9 121.3(4) . .
C8 N1 Fe1 123.9(3) . .
C9 N1 Fe1 114.5(3) . .
C11 N2 C10 120.2(4) . .
C11 N2 Fe1 125.1(3) . .
C10 N2 Fe1 114.3(3) . .
C26 N3 C27 119.2(4) . .
C26 N3 Fe2 124.3(3) . .
C27 N3 Fe2 116.3(3) . .
C29 N4 C28 121.1(4) . .
C29 N4 Fe2 128.2(3) . .
C28 N4 Fe2 110.6(3) . .
O16 N5 O14 123.0(5) . .
O16 N5 O15 120.7(5) . .
O14 N5 O15 116.4(4) . .
O18 N6 O19 121.6(5) . .
O18 N6 O17 118.3(4) . .
O19 N6 O17 120.1(5) . .
O18 N6 Tb1 57.0(3) . .
O19 N6 Tb1 177.8(4) . .
O17 N6 Tb1 61.5(3) . .
C37 N7 C39 120.6(6) . .
C37 N7 C38 119.9(6) . .
C39 N7 C38 119.4(6) . .
C40 N8 C41 126.9(9) . .
C40 N8 C42 121.0(9) . .
C41 N8 C42 112.0(8) . .
C43 N9 C44 120.7(7) . .
C43 N9 C45 122.3(8) . .
C44 N9 C45 117.0(9) . .
C46 N10 C47 121.1(5) . .
C46 N10 C48 121.0(5) . .
C47 N10 C48 117.8(5) . .
C49B N11 C49A 51.1(7) . .
C49B N11 C50A 170.2(8) . .
C49A N11 C50A 125.4(8) . .
C49B N11 C51A 68.0(8) . .
C49A N11 C51A 118.4(8) . .
C50A N11 C51A 116.2(8) . .
C49B N11 C51B 126.1(9) . .
C49A N11 C51B 169.3(8) . .
C50A N11 C51B 55.2(8) . .
C51A N11 C51B 62.0(8) . .
C49B N11 C50B 122.4(8) . .
C49A N11 C50B 73.7(7) . .
C50A N11 C50B 58.7(7) . .
C51A N11 C50B 151.2(8) . .
C51B N11 C50B 111.2(8) . .
C52 N12 C53 126.5(14) . .
C52 N12 C54 116.6(11) . .
C53 N12 C54 116.2(12) . .
C55 N13 C57 122.2(7) . .
C55 N13 C56 118.8(6) . .
C57 N13 C56 117.8(6) . .
C58 N14 C60 121.0(10) . .
C58 N14 C59 119.2(10) . .
C60 N14 C59 119.5(9) . .
C61 N15 C62 143.2(19) . .
C61 N15 C63 104.4(18) . .
C62 N15 C63 111.9(12) . .
C6 O1 Fe1 127.1(3) . .
C17 O2 Fe1 132.1(3) . .
C24 O3 Fe2 129.1(3) . .
C31 O4 Fe2 134.1(3) . .
C1 O5 Tb2 110.6(3) . .
C1 O6 Tb2 177.4(3) . 2_554
C18 O7 Tb1 138.0(3) . 2_565
C18 O8 Tb1 134.6(3) . .
C19 O9 Tb2 145.3(3) . .
C19 O10 Tb2 135.0(3) . 2_554
C36 O11 Tb1 169.3(3) . 2_565
C36 O11 Tb1 83.4(2) . .
Tb1 O11 Tb1 102.76(10) 2_565 .
C36 O12 Tb1 106.1(3) . .
C37 O13 Fe1 122.8(3) . .
N5 O14 Tb2 93.8(3) . .
N5 O15 Tb2 99.6(3) . .
N6 O17 Tb1 93.2(3) . .
N6 O18 Tb1 98.1(3) . .
C40 O20 Tb2 149.4(5) . .
C43 O21 Tb2 149.2(5) . .
C46 O22 Tb1 133.3(3) . .
C49A O23 C49B 53.0(7) . .
C49A O23 Tb1 130.5(5) . .
C49B O23 Tb1 174.3(5) . .
O2 Fe1 O1 105.49(13) . .
O2 Fe1 N1 163.14(14) . .
O1 Fe1 N1 87.43(13) . .
O2 Fe1 N2 89.13(14) . .
O1 Fe1 N2 164.30(13) . .
N1 Fe1 N2 77.16(14) . .
O2 Fe1 O13 84.85(15) . .
O1 Fe1 O13 90.70(14) . .
N1 Fe1 O13 84.19(14) . .
N2 Fe1 O13 84.86(15) . .
O2 Fe1 Cl1 96.53(12) . .
O1 Fe1 Cl1 93.66(10) . .
N1 Fe1 Cl1 93.34(11) . .
N2 Fe1 Cl1 90.24(12) . .
O13 Fe1 Cl1 174.89(11) . .
O4 Fe2 O3 94.06(14) . .
O4 Fe2 N3 145.18(17) . .
O3 Fe2 N3 87.87(15) . .
O4 Fe2 N4 86.89(14) . .
O3 Fe2 N4 153.80(17) . .
N3 Fe2 N4 76.93(15) . .
O4 Fe2 Cl2 111.79(13) . .
O3 Fe2 Cl2 105.77(14) . .
N3 Fe2 Cl2 100.99(12) . .
N4 Fe2 Cl2 98.09(13) . .
O7 Tb1 O11 75.88(11) 2_565 2_565
O7 Tb1 O22 140.60(11) 2_565 .
O11 Tb1 O22 85.05(13) 2_565 .
O7 Tb1 O8 130.26(11) 2_565 .
O11 Tb1 O8 79.61(11) 2_565 .
O22 Tb1 O8 77.73(12) . .
O7 Tb1 O12 75.13(11) 2_565 .
O11 Tb1 O12 125.27(11) 2_565 .
O22 Tb1 O12 141.85(12) . .
O8 Tb1 O12 85.20(11) . .
O7 Tb1 O23 72.28(11) 2_565 .
O11 Tb1 O23 83.41(11) 2_565 .
O22 Tb1 O23 71.51(12) . .
O8 Tb1 O23 145.91(11) . .
O12 Tb1 O23 128.42(11) . .
O7 Tb1 O18 93.02(14) 2_565 .
O11 Tb1 O18 152.38(12) 2_565 .
O22 Tb1 O18 88.23(15) . .
O8 Tb1 O18 124.96(13) . .
O12 Tb1 O18 74.00(13) . .
O23 Tb1 O18 69.06(13) . .
O7 Tb1 O17 133.43(12) 2_565 .
O11 Tb1 O17 149.93(12) 2_565 .
O22 Tb1 O17 74.27(13) . .
O8 Tb1 O17 74.88(13) . .
O12 Tb1 O17 68.39(11) . .
O23 Tb1 O17 109.47(13) . .
O18 Tb1 O17 50.12(14) . .
O7 Tb1 O11 65.80(10) 2_565 .
O11 Tb1 O11 77.24(10) 2_565 .
O22 Tb1 O11 142.62(11) . .
O8 Tb1 O11 66.92(10) . .
O12 Tb1 O11 48.63(10) . .
O23 Tb1 O11 136.89(10) . .
O18 Tb1 O11 121.61(12) . .
O17 Tb1 O11 106.38(11) . .
O7 Tb1 N6 114.59(13) 2_565 .
O11 Tb1 N6 164.05(11) 2_565 .
O22 Tb1 N6 79.37(13) . .
O8 Tb1 N6 100.17(13) . .
O12 Tb1 N6 70.34(11) . .
O23 Tb1 N6 88.41(12) . .
O18 Tb1 N6 24.88(14) . .
O17 Tb1 N6 25.29(13) . .
O11 Tb1 N6 117.57(10) . .
O7 Tb1 C36 68.60(11) 2_565 .
O11 Tb1 C36 101.83(12) 2_565 .
O22 Tb1 C36 150.21(12) . .
O8 Tb1 C36 75.16(11) . .
O12 Tb1 C36 23.74(11) . .
O23 Tb1 C36 137.67(11) . .
O18 Tb1 C36 97.26(13) . .
O17 Tb1 C36 86.88(12) . .
O11 Tb1 C36 24.88(10) . .
N6 Tb1 C36 93.44(12) . .
O9 Tb2 O6 77.36(13) . 2_554
O9 Tb2 O5 79.73(12) . .
O6 Tb2 O5 123.93(12) 2_554 .
O9 Tb2 O21 77.26(14) . .
O6 Tb2 O21 139.37(13) 2_554 .
O5 Tb2 O21 81.51(14) . .
O9 Tb2 O10 130.36(11) . 2_554
O6 Tb2 O10 72.31(12) 2_554 2_554
O5 Tb2 O10 85.69(12) . 2_554
O21 Tb2 O10 146.70(13) . 2_554
O9 Tb2 O20 145.19(14) . .
O6 Tb2 O20 137.27(14) 2_554 .
O5 Tb2 O20 76.07(13) . .
O21 Tb2 O20 74.74(15) . .
O10 Tb2 O20 72.38(13) 2_554 .
O9 Tb2 O15 123.11(12) . .
O6 Tb2 O15 87.65(13) 2_554 .
O5 Tb2 O15 146.18(12) . .
O21 Tb2 O15 80.34(14) . .
O10 Tb2 O15 94.14(13) 2_554 .
O20 Tb2 O15 71.74(13) . .
O9 Tb2 O14 73.02(13) . .
O6 Tb2 O14 72.01(12) 2_554 .
O5 Tb2 O14 144.35(13) . .
O21 Tb2 O14 70.51(14) . .
O10 Tb2 O14 129.60(13) 2_554 .
O20 Tb2 O14 115.41(14) . .
O15 Tb2 O14 50.22(13) . .

loop_
_geom_bond_atom_site_label_1
_geom_bond_atom_site_label_2
_geom_bond_distance
_geom_bond_site_symmetry_2
C1 O5 1.255(6) .
C1 O6 1.270(6) .
C1 C2 1.504(6) .
C2 C7 1.379(6) .
C2 C3 1.403(6) .
C3 C4 1.377(6) .
C4 C5 1.404(6) .
C5 C6 1.427(6) .
C5 C8 1.450(6) .
C6 O1 1.318(5) .
C6 C7 1.409(6) .
C8 N1 1.279(6) .
C9 N1 1.464(5) .
C9 C10 1.522(7) .
C10 N2 1.470(5) .
C11 N2 1.286(6) .
C11 C12 1.441(6) .
C12 C13 1.410(6) .
C12 C17 1.426(6) .
C13 C14 1.379(6) .
C14 C15 1.397(6) .
C15 C16 1.382(6) .
C15 C18 1.504(6) .
C16 C17 1.405(6) .
C17 O2 1.309(5) .
C18 O7 1.257(5) .
C18 O8 1.273(5) .
C19 O10 1.244(5) .
C19 O9 1.262(5) .
C19 C20 1.516(6) .
C20 C23 1.370(6) .
C20 C21 1.402(6) .
C21 C22 1.378(7) .
C22 C25 1.410(6) .
C23 C24 1.410(6) .
C24 O3 1.328(5) .
C24 C25 1.413(6) .
C25 C26 1.435(6) .
C26 N3 1.284(6) .
C27 N3 1.468(6) .
C27 C28 1.511(7) .
C28 N4 1.458(6) .
C29 N4 1.274(6) .
C29 C30 1.454(7) .
C30 C33 1.409(7) .
C30 C31 1.412(6) .
C31 O4 1.328(5) .
C31 C32 1.398(6) .
C32 C35 1.382(6) .
C33 C34 1.368(6) .
C34 C35 1.409(6) .
C35 C36 1.492(6) .
C36 O12 1.258(5) .
C36 O11 1.272(5) .
C36 Tb1 3.002(4) .
C37 O13 1.240(7) .
C37 N7 1.314(7) .
C38 N7 1.468(9) .
C39 N7 1.455(10) .
C40 O20 1.169(10) .
C40 N8 1.303(9) .
C41 N8 1.429(11) .
C42 N8 1.449(11) .
C43 O21 1.182(7) .
C43 N9 1.325(9) .
C44 N9 1.419(11) .
C45 N9 1.454(11) .
C46 O22 1.229(6) .
C46 N10 1.316(6) .
C47 N10 1.454(8) .
C48 N10 1.472(7) .
C49A O23 1.231(10) .
C49A N11 1.329(10) .
C50A N11 1.437(13) .
C51A N11 1.451(14) .
C49B N11 1.257(12) .
C49B O23 1.271(11) .
C50B N11 1.538(12) .
C51B N11 1.461(15) .
C52 N12 1.294(13) .
C52 O24 1.330(18) .
C53 N12 1.350(13) .
C54 N12 1.465(12) .
C55 O25 1.236(9) .
C55 N13 1.299(9) .
C56 N13 1.458(8) .
C57 N13 1.436(8) .
C58 O26 1.301(13) .
C58 N14 1.337(12) .
C59 N14 1.440(12) .
C60 N14 1.420(12) .
C61 N15 1.23(3) .
C61 O27 1.35(3) .
C62 N15 1.419(16) .
C63 N15 1.472(18) .
N1 Fe1 2.116(3) .
N2 Fe1 2.125(4) .
N3 Fe2 2.086(4) .
N4 Fe2 2.104(4) .
N5 O16 1.220(5) .
N5 O14 1.257(6) .
N5 O15 1.283(6) .
N6 O18 1.243(6) .
N6 O19 1.247(6) .
N6 O17 1.251(6) .
N6 Tb1 2.924(4) .
O1 Fe1 1.907(3) .
O2 Fe1 1.907(3) .
O3 Fe2 1.896(3) .
O4 Fe2 1.882(3) .
O5 Tb2 2.367(3) .
O6 Tb2 2.304(3) 2_554
O7 Tb1 2.305(3) 2_565
O8 Tb1 2.353(3) .
O9 Tb2 2.289(3) .
O10 Tb2 2.370(3) 2_554
O11 Tb1 2.308(3) 2_565
O11 Tb1 2.870(3) .
O12 Tb1 2.400(3) .
O13 Fe1 2.168(4) .
O14 Tb2 2.607(4) .
O15 Tb2 2.470(4) .
O17 Tb1 2.573(4) .
O18 Tb1 2.478(4) .
O20 Tb2 2.394(4) .
O21 Tb2 2.370(4) .
O22 Tb1 2.323(3) .
O23 Tb1 2.460(4) .
Cl1 Fe1 2.3660(16) .
Cl2 Fe2 2.2324(17) .
Tb1 O7 2.305(3) 2_565
Tb1 O11 2.308(3) 2_565
Tb2 O6 2.304(3) 2_554
Tb2 O10 2.370(3) 2_554
